data_7201948
loop_
_publ_author_name
'Li, Fengyan'
'Xu, Lin'
'Bi, Bo'
'Liu, Xizheng'
'Fan, Lihua'

_publ_section_title
;
 1D lanthanide(iii) coordination polymers with disulfide ligand
 generated in situ
;
_journal_issue 6
_journal_name_full CrystEngComm
_journal_page_first 693
_journal_paper_doi 10.1039/b800437b
_journal_volume 10
_journal_year 2008
_chemical_formula_sum 'C24 H27 N3 Nd O9 S6'
_chemical_formula_weight 838.09
_chemical_name_systematic
;
?
;
_space_group_IT_number 2
_symmetry_cell_setting triclinic
_symmetry_space_group_name_Hall '-P 1'
_symmetry_space_group_name_H-M 'P -1'
_atom_sites_solution_hydrogens geom
_atom_sites_solution_primary direct
_atom_sites_solution_secondary difmap
_audit_creation_method SHELXL-97
_cell_angle_alpha 73.85(3)
_cell_angle_beta 88.22(3)
_cell_angle_gamma 88.55(3)
_cell_formula_units_Z 2
_cell_length_a 7.7400(15)
_cell_length_b 12.154(2)
_cell_length_c 17.433(4)
_cell_measurement_reflns_used 12073
_cell_measurement_temperature 293(2)
_cell_measurement_theta_max 55.22
_cell_measurement_theta_min 6.26
_cell_volume 1574.2(6)
_computing_structure_refinement 'SHELXL-97 (Sheldrick, 1997)'
_computing_structure_solution 'SHELXS-97 (Sheldrick, 1990)'
_diffrn_ambient_temperature 293(2)
_diffrn_measured_fraction_theta_full 0.977
_diffrn_measured_fraction_theta_max 0.977
_diffrn_measurement_device_type RAXIS-RAPID
_diffrn_measurement_method w-scan
_diffrn_radiation_monochromator graphite
_diffrn_radiation_source 'fine-focus sealed tube'
_diffrn_radiation_type MoK\a
_diffrn_radiation_wavelength 0.71073
_diffrn_reflns_av_R_equivalents 0.0817
_diffrn_reflns_av_sigmaI/netI 0.1108
_diffrn_reflns_limit_h_max 8
_diffrn_reflns_limit_h_min -10
_diffrn_reflns_limit_k_max 15
_diffrn_reflns_limit_k_min -15
_diffrn_reflns_limit_l_max 22
_diffrn_reflns_limit_l_min -22
_diffrn_reflns_number 15379
_diffrn_reflns_theta_full 27.49
_diffrn_reflns_theta_max 27.49
_diffrn_reflns_theta_min 3.13
_diffrn_standards_decay_% 0
_exptl_absorpt_coefficient_mu 2.101
_exptl_absorpt_correction_T_max 0.8174
_exptl_absorpt_correction_T_min 0.5714
_exptl_absorpt_correction_type semi-empirical
_exptl_absorpt_process_details
;
semi-empirical absorption based on psi-scan (North, et al. 1968)
;
_exptl_crystal_colour green
_exptl_crystal_density_diffrn 1.768
_exptl_crystal_density_method 'not measured'
_exptl_crystal_description block
_exptl_crystal_F_000 840
_exptl_crystal_size_max 0.30
_exptl_crystal_size_mid 0.15
_exptl_crystal_size_min 0.10
_refine_diff_density_max 0.745
_refine_diff_density_min -1.037
_refine_diff_density_rms 0.166
_refine_ls_extinction_method none
_refine_ls_goodness_of_fit_ref 0.988
_refine_ls_hydrogen_treatment constr
_refine_ls_matrix_type full
_refine_ls_number_parameters 406
_refine_ls_number_reflns 7042
_refine_ls_number_restraints 0
_refine_ls_restrained_S_all 0.988
_refine_ls_R_factor_all 0.0752
_refine_ls_R_factor_gt 0.0541
_refine_ls_shift/su_max 0.001
_refine_ls_shift/su_mean 0.000
_refine_ls_structure_factor_coef Fsqd
_refine_ls_weighting_details 'calc w=1/[\s^2^(Fo^2^)+(0.0366P)^2^+4.5892P] where P=(Fo^2^+2Fc^2^)/3'
_refine_ls_weighting_scheme calc
_refine_ls_wR_factor_gt 0.1142
_refine_ls_wR_factor_ref 0.1264
_reflns_number_gt 5515
_reflns_number_total 7042
_reflns_threshold_expression >2sigma(I)
_cod_data_source_file b800437b.txt
_cod_data_source_block 3
_cod_original_cell_volume 1574.2(5)
_cod_original_sg_symbol_H-M p-1
_cod_database_code 7201948

loop_
_symmetry_equiv_pos_as_xyz
'x, y, z'
'-x, -y, -z'

loop_
_atom_site_label
_atom_site_type_symbol
_atom_site_fract_x
_atom_site_fract_y
_atom_site_fract_z
_atom_site_U_iso_or_equiv
_atom_site_adp_type
_atom_site_occupancy
_atom_site_symmetry_multiplicity
_atom_site_calc_flag
_atom_site_refinement_flags
_atom_site_disorder_assembly
_atom_site_disorder_group
Nd1 Nd 0.17669(4) -0.26496(3) -0.257235(18) 0.02229(10) Uani 1 1 d . . .
S1A S 0.2328(4) -0.3229(3) -0.44113(17) 0.0322(7) Uani 0.50 1 d P . .
S1B S 0.0902(6) -0.3471(4) -0.4530(2) 0.0545(11) Uani 0.50 1 d P . .
S2 S 0.31485(19) -0.68134(13) -0.26169(9) 0.0287(3) Uani 1 1 d . . .
S3 S 0.3283(2) -0.84574(13) -0.26881(9) 0.0305(3) Uani 1 1 d . . .
S4 S -0.2289(2) -0.08147(16) -0.28705(10) 0.0379(4) Uani 1 1 d . . .
S5 S -0.0534(2) -0.46657(16) -0.09790(10) 0.0412(4) Uani 1 1 d . . .
S6 S 0.0164(2) -0.05117(18) -0.03961(10) 0.0423(5) Uani 1 1 d . . .
O1 O 0.3248(6) -0.3017(4) -0.1279(2) 0.0372(11) Uani 1 1 d . . .
O2 O 0.0966(5) -0.1913(4) -0.1335(3) 0.0362(11) Uani 1 1 d . . .
O3 O 0.2959(6) -0.4711(4) -0.2332(3) 0.0378(11) Uani 1 1 d . . .
O4 O 0.4729(6) -0.3309(4) -0.2867(3) 0.0366(11) Uani 1 1 d . . .
O5 O -0.0432(5) -0.3934(4) -0.1827(2) 0.0344(10) Uani 1 1 d . . .
O6 O 0.0976(6) -0.3338(4) -0.3716(3) 0.0412(11) Uani 1 1 d . . .
O7 O 0.3045(6) -1.0654(4) -0.2761(2) 0.0335(10) Uani 1 1 d . . .
O8 O 0.2771(7) -1.1217(4) -0.3840(3) 0.0420(12) Uani 1 1 d . . .
O9 O -0.0835(6) -0.1574(4) -0.3016(3) 0.0412(12) Uani 1 1 d . . .
N1 N 0.2811(8) -0.0762(6) 0.0564(3) 0.0458(16) Uani 1 1 d . . .
N2 N 0.3386(8) -0.7226(5) -0.4222(3) 0.0397(14) Uani 1 1 d . . .
N3 N 0.6544(7) -0.7079(5) -0.2880(4) 0.0370(13) Uani 1 1 d . . .
C1 C 0.2182(8) -0.1108(6) -0.0030(3) 0.0314(14) Uani 1 1 d . . .
C2 C 0.3069(8) -0.1884(6) -0.0369(3) 0.0289(13) Uani 1 1 d . . .
C3 C 0.4667(9) -0.2272(6) -0.0059(4) 0.0404(17) Uani 1 1 d . . .
H3 H 0.5303 -0.2790 -0.0263 0.049 Uiso 1 1 calc R . .
C4 C 0.5323(9) -0.1904(8) 0.0545(5) 0.054(2) Uani 1 1 d . . .
H4 H 0.6405 -0.2158 0.0747 0.065 Uiso 1 1 calc R . .
C5 C 0.4365(10) -0.1162(8) 0.0843(4) 0.053(2) Uani 1 1 d . . .
H5 H 0.4805 -0.0920 0.1258 0.064 Uiso 1 1 calc R . .
C6 C 0.2368(8) -0.2298(5) -0.1020(3) 0.0264(12) Uani 1 1 d . . .
C7 C 0.8149(9) -0.6714(6) -0.2993(4) 0.0402(16) Uani 1 1 d . . .
H7 H 0.9006 -0.7242 -0.3041 0.048 Uiso 1 1 calc R . .
C8 C 0.5326(7) -0.6334(5) -0.2777(3) 0.0262(12) Uani 1 1 d . . .
C9 C 0.5698(8) -0.5196(5) -0.2811(3) 0.0270(13) Uani 1 1 d . . .
C10 C 0.7379(8) -0.4844(6) -0.2963(3) 0.0295(13) Uani 1 1 d . . .
H10 H 0.7650 -0.4086 -0.3011 0.035 Uiso 1 1 calc R . .
C11 C 0.8667(8) -0.5615(6) -0.3046(4) 0.0364(15) Uani 1 1 d . . .
H11 H 0.9819 -0.5405 -0.3133 0.044 Uiso 1 1 calc R . .
C12 C 0.4374(7) -0.4357(5) -0.2661(3) 0.0248(12) Uani 1 1 d . . .
C13 C 0.3293(7) -0.8302(5) -0.3742(3) 0.0255(12) Uani 1 1 d . . .
C14 C 0.3190(7) -0.9259(5) -0.4035(3) 0.0242(12) Uani 1 1 d . . .
C15 C 0.3216(9) -0.9071(6) -0.4858(4) 0.0380(15) Uani 1 1 d . . .
H15 H 0.3147 -0.9690 -0.5071 0.046 Uiso 1 1 calc R . .
C16 C 0.3340(11) -0.7989(6) -0.5357(4) 0.0473(19) Uani 1 1 d . . .
H16 H 0.3392 -0.7857 -0.5909 0.057 Uiso 1 1 calc R . .
C17 C 0.3385(10) -0.7101(6) -0.5012(4) 0.0460(18) Uani 1 1 d . . .
H17 H 0.3419 -0.6360 -0.5351 0.055 Uiso 1 1 calc R . .
C18 C 0.3008(7) -1.0451(5) -0.3511(3) 0.0262(12) Uani 1 1 d . . .
C19 C 0.1523(14) -0.2139(8) -0.5219(5) 0.066(3) Uani 1 1 d . . .
C20 C -0.3210(9) -0.1517(7) -0.1919(5) 0.0502(19) Uani 1 1 d . . .
H20A H -0.3831 -0.2174 -0.1955 0.075 Uiso 1 1 calc R . .
H20B H -0.3989 -0.0999 -0.1749 0.075 Uiso 1 1 calc R . .
H20C H -0.2307 -0.1757 -0.1540 0.075 Uiso 1 1 calc R . .
C21 C -0.1269(10) 0.0323(7) -0.2609(5) 0.054(2) Uani 1 1 d . . .
H21A H -0.0689 0.0803 -0.3072 0.081 Uiso 1 1 calc R . .
H21B H -0.0444 0.0012 -0.2202 0.081 Uiso 1 1 calc R . .
H21C H -0.2125 0.0769 -0.2412 0.081 Uiso 1 1 calc R . .
C22A C 0.198(6) -0.437(3) -0.4806(18) 0.112(17) Uani 0.50 1 d P . .
C22B C 0.270(4) -0.435(3) -0.4588(15) 0.085(12) Uani 0.50 1 d P . .
C23 C 0.0116(12) -0.6063(7) -0.0983(5) 0.064(3) Uani 1 1 d . . .
H23A H 0.1340 -0.6084 -0.1088 0.096 Uiso 1 1 calc R . .
H23B H -0.0481 -0.6280 -0.1391 0.096 Uiso 1 1 calc R . .
H23C H -0.0156 -0.6586 -0.0472 0.096 Uiso 1 1 calc R . .
C24 C -0.2755(11) -0.4924(9) -0.0770(5) 0.073(3) Uani 1 1 d . . .
H24A H -0.3336 -0.4228 -0.0744 0.109 Uiso 1 1 calc R . .
H24B H -0.2899 -0.5496 -0.0268 0.109 Uiso 1 1 calc R . .
H24C H -0.3240 -0.5190 -0.1185 0.109 Uiso 1 1 calc R . .

loop_
_atom_site_aniso_label
_atom_site_aniso_U_11
_atom_site_aniso_U_22
_atom_site_aniso_U_33
_atom_site_aniso_U_23
_atom_site_aniso_U_13
_atom_site_aniso_U_12
Nd1 0.02906(17) 0.01439(16) 0.02448(16) -0.00749(11) 0.00291(12) -0.00105(11)
S1A 0.0332(16) 0.044(2) 0.0244(14) -0.0169(13) -0.0034(13) 0.0028(14)
S1B 0.076(3) 0.047(3) 0.047(2) -0.0230(18) -0.011(2) 0.002(2)
S2 0.0307(7) 0.0224(8) 0.0372(8) -0.0148(6) -0.0026(6) -0.0041(6)
S3 0.0434(9) 0.0199(8) 0.0280(7) -0.0055(6) -0.0050(7) -0.0056(6)
S4 0.0359(8) 0.0412(11) 0.0370(8) -0.0120(7) -0.0082(7) 0.0132(7)
S5 0.0543(10) 0.0359(10) 0.0300(8) -0.0034(7) 0.0056(8) -0.0095(8)
S6 0.0411(9) 0.0553(12) 0.0432(9) -0.0349(9) -0.0172(8) 0.0178(8)
O1 0.046(3) 0.035(3) 0.033(2) -0.014(2) -0.004(2) 0.010(2)
O2 0.032(2) 0.043(3) 0.041(2) -0.023(2) -0.008(2) 0.006(2)
O3 0.043(2) 0.017(2) 0.054(3) -0.012(2) 0.014(2) -0.0028(19)
O4 0.040(2) 0.017(2) 0.051(3) -0.007(2) 0.005(2) 0.0009(18)
O5 0.039(2) 0.036(3) 0.027(2) -0.0060(19) 0.0029(19) -0.0071(19)
O6 0.054(3) 0.039(3) 0.036(2) -0.018(2) 0.001(2) -0.015(2)
O7 0.048(3) 0.024(2) 0.029(2) -0.0058(18) -0.006(2) -0.0042(19)
O8 0.072(3) 0.021(3) 0.035(2) -0.0112(19) 0.007(2) -0.008(2)
O9 0.041(3) 0.044(3) 0.042(2) -0.020(2) -0.006(2) 0.013(2)
N1 0.052(4) 0.054(4) 0.043(3) -0.034(3) -0.019(3) 0.021(3)
N2 0.063(4) 0.020(3) 0.035(3) -0.006(2) -0.003(3) -0.001(3)
N3 0.034(3) 0.020(3) 0.062(4) -0.020(3) 0.001(3) -0.002(2)
C1 0.038(3) 0.030(4) 0.026(3) -0.008(2) -0.006(3) 0.007(3)
C2 0.035(3) 0.030(4) 0.021(3) -0.007(2) -0.001(2) -0.001(3)
C3 0.040(4) 0.045(5) 0.036(3) -0.013(3) -0.009(3) 0.016(3)
C4 0.038(4) 0.082(7) 0.052(4) -0.034(4) -0.024(4) 0.022(4)
C5 0.049(4) 0.075(6) 0.046(4) -0.034(4) -0.028(4) 0.015(4)
C6 0.034(3) 0.024(3) 0.024(3) -0.011(2) 0.003(2) -0.003(2)
C7 0.037(3) 0.029(4) 0.060(4) -0.021(3) 0.000(3) 0.005(3)
C8 0.026(3) 0.021(3) 0.035(3) -0.012(2) -0.011(2) 0.004(2)
C9 0.036(3) 0.018(3) 0.026(3) -0.005(2) -0.004(2) 0.005(2)
C10 0.034(3) 0.023(3) 0.034(3) -0.011(2) -0.008(3) -0.003(2)
C11 0.026(3) 0.027(4) 0.057(4) -0.014(3) 0.003(3) -0.002(3)
C12 0.032(3) 0.018(3) 0.028(3) -0.013(2) 0.002(2) 0.003(2)
C13 0.027(3) 0.018(3) 0.031(3) -0.004(2) 0.003(2) -0.005(2)
C14 0.020(3) 0.025(3) 0.028(3) -0.007(2) -0.003(2) -0.005(2)
C15 0.055(4) 0.026(4) 0.036(3) -0.014(3) 0.005(3) -0.009(3)
C16 0.082(5) 0.030(4) 0.026(3) -0.003(3) 0.009(3) 0.001(4)
C17 0.074(5) 0.026(4) 0.033(3) 0.001(3) 0.000(3) -0.003(3)
C18 0.026(3) 0.020(3) 0.034(3) -0.008(2) -0.002(2) -0.004(2)
C19 0.119(8) 0.035(5) 0.040(4) -0.004(4) -0.004(5) -0.004(5)
C20 0.038(4) 0.048(5) 0.063(5) -0.014(4) 0.005(4) -0.007(3)
C21 0.056(5) 0.031(4) 0.076(5) -0.017(4) -0.002(4) 0.004(3)
C22A 0.24(5) 0.044(15) 0.048(14) -0.010(11) -0.015(18) 0.05(2)
C22B 0.11(2) 0.081(18) 0.044(14) 0.007(14) 0.045(16) 0.047(17)
C23 0.082(6) 0.046(5) 0.052(5) 0.002(4) 0.018(4) 0.009(4)
C24 0.071(6) 0.067(7) 0.060(5) 0.010(5) 0.032(5) 0.004(5)

loop_
_atom_type_symbol
_atom_type_description
_atom_type_scat_dispersion_real
_atom_type_scat_dispersion_imag
_atom_type_scat_source
C C 0.0033 0.0016 'International Tables Vol C Tables 4.2.6.8 and 6.1.1.4'
H H 0.0000 0.0000 'International Tables Vol C Tables 4.2.6.8 and 6.1.1.4'
N N 0.0061 0.0033 'International Tables Vol C Tables 4.2.6.8 and 6.1.1.4'
O O 0.0106 0.0060 'International Tables Vol C Tables 4.2.6.8 and 6.1.1.4'
S S 0.1246 0.1234 'International Tables Vol C Tables 4.2.6.8 and 6.1.1.4'
Nd Nd -0.1943 3.0179 'International Tables Vol C Tables 4.2.6.8 and 6.1.1.4'

loop_
_geom_angle_atom_site_label_1
_geom_angle_atom_site_label_2
_geom_angle_atom_site_label_3
_geom_angle
_geom_angle_site_symmetry_1
_geom_angle_site_symmetry_3
_geom_angle_publ_flag
O9 Nd1 O5 78.40(16) . . ?
O9 Nd1 O6 77.32(16) . . ?
O5 Nd1 O6 85.59(15) . . ?
O9 Nd1 O1 129.95(15) . . ?
O5 Nd1 O1 85.84(15) . . ?
O6 Nd1 O1 148.65(16) . . ?
O9 Nd1 O4 150.00(15) . . ?
O5 Nd1 O4 123.26(15) . . ?
O6 Nd1 O4 83.59(16) . . ?
O1 Nd1 O4 76.15(15) . . ?
O9 Nd1 O8 77.58(17) . 1_565 ?
O5 Nd1 O8 149.78(15) . 1_565 ?
O6 Nd1 O8 71.45(16) . 1_565 ?
O1 Nd1 O8 123.87(16) . 1_565 ?
O4 Nd1 O8 74.48(15) . 1_565 ?
O9 Nd1 O3 138.89(17) . . ?
O5 Nd1 O3 72.45(15) . . ?
O6 Nd1 O3 72.18(16) . . ?
O1 Nd1 O3 76.48(16) . . ?
O4 Nd1 O3 51.21(14) . . ?
O8 Nd1 O3 116.46(15) 1_565 . ?
O9 Nd1 O7 83.51(16) . 1_565 ?
O5 Nd1 O7 142.60(15) . 1_565 ?
O6 Nd1 O7 121.97(15) . 1_565 ?
O1 Nd1 O7 81.11(15) . 1_565 ?
O4 Nd1 O7 87.31(15) . 1_565 ?
O8 Nd1 O7 50.97(14) 1_565 1_565 ?
O3 Nd1 O7 136.32(14) . 1_565 ?
O9 Nd1 O2 79.38(14) . . ?
O5 Nd1 O2 74.46(16) . . ?
O6 Nd1 O2 151.90(15) . . ?
O1 Nd1 O2 50.60(13) . . ?
O4 Nd1 O2 123.87(14) . . ?
O8 Nd1 O2 118.30(16) 1_565 . ?
O3 Nd1 O2 118.42(15) . . ?
O7 Nd1 O2 70.16(15) 1_565 . ?
O9 Nd1 C18 76.40(17) . 1_565 ?
O5 Nd1 C18 153.70(15) . 1_565 ?
O6 Nd1 C18 96.08(17) . 1_565 ?
O1 Nd1 C18 104.74(17) . 1_565 ?
O4 Nd1 C18 82.92(15) . 1_565 ?
O8 Nd1 C18 25.42(16) 1_565 1_565 ?
O3 Nd1 C18 133.05(15) . 1_565 ?
O7 Nd1 C18 25.90(15) 1_565 1_565 ?
O2 Nd1 C18 93.51(17) . 1_565 ?
O9 Nd1 C12 152.12(16) . . ?
O5 Nd1 C12 98.04(17) . . ?
O6 Nd1 C12 74.83(16) . . ?
O1 Nd1 C12 76.61(15) . . ?
O4 Nd1 C12 25.72(16) . . ?
O8 Nd1 C12 94.69(16) 1_565 . ?
O3 Nd1 C12 25.61(15) . . ?
O7 Nd1 C12 112.56(16) 1_565 . ?
O2 Nd1 C12 126.75(14) . . ?
C18 Nd1 C12 107.76(17) 1_565 . ?
O9 Nd1 C6 104.68(16) . . ?
O5 Nd1 C6 82.85(16) . . ?
O6 Nd1 C6 167.57(17) . . ?
O1 Nd1 C6 25.64(15) . . ?
O4 Nd1 C6 98.95(16) . . ?
O8 Nd1 C6 120.97(17) 1_565 . ?
O3 Nd1 C6 99.83(16) . . ?
O7 Nd1 C6 70.41(15) 1_565 . ?
O2 Nd1 C6 25.49(14) . . ?
C18 Nd1 C6 96.31(18) 1_565 . ?
C12 Nd1 C6 102.24(16) . . ?
S1B S1A C22B 80.3(14) . . ?
S1B S1A O6 63.4(3) . . ?
C22B S1A O6 112.2(12) . . ?
S1B S1A C22A 59.6(15) . . ?
C22B S1A C22A 22.9(19) . . ?
O6 S1A C22A 106.4(15) . . ?
S1B S1A C19 72.0(4) . . ?
C22B S1A C19 114.8(11) . . ?
O6 S1A C19 105.7(4) . . ?
C22A S1A C19 97.0(10) . . ?
S1A S1B O6 70.6(3) . . ?
S1A S1B C22A 78.4(18) . . ?
O6 S1B C22A 122.9(11) . . ?
S1A S1B C22B 57.7(15) . . ?
O6 S1B C22B 103.5(10) . . ?
C22A S1B C22B 23(2) . . ?
S1A S1B C19 69.0(4) . . ?
O6 S1B C19 107.8(4) . . ?
C22A S1B C19 103.8(16) . . ?
C22B S1B C19 101.8(12) . . ?
C8 S2 S3 104.5(2) . . ?
C13 S3 S2 103.6(2) . . ?
O9 S4 C20 106.3(3) . . ?
O9 S4 C21 104.9(3) . . ?
C20 S4 C21 98.5(4) . . ?
O5 S5 C23 107.2(3) . . ?
O5 S5 C24 105.2(3) . . ?
C23 S5 C24 97.9(5) . . ?
C1 S6 S6 95.5(2) . 2 ?
C6 O1 Nd1 96.2(3) . . ?
C6 O2 Nd1 90.7(3) . . ?
C12 O3 Nd1 91.5(3) . . ?
C12 O4 Nd1 94.9(3) . . ?
S5 O5 Nd1 132.1(3) . . ?
S1B O6 S1A 46.1(3) . . ?
S1B O6 Nd1 161.7(4) . . ?
S1A O6 Nd1 118.1(3) . . ?
C18 O7 Nd1 91.1(4) . 1_545 ?
C18 O8 Nd1 94.2(4) . 1_545 ?
S4 O9 Nd1 149.5(3) . . ?
C1 N1 C5 118.6(6) . . ?
C17 N2 C13 116.7(6) . . ?
C7 N3 C8 117.1(6) . . ?
N1 C1 C2 122.7(5) . . ?
N1 C1 S6 116.6(5) . . ?
C2 C1 S6 120.7(5) . . ?
C3 C2 C1 116.3(6) . . ?
C3 C2 C6 120.3(6) . . ?
C1 C2 C6 123.3(5) . . ?
C4 C3 C2 121.0(6) . . ?
C4 C3 H3 119.5 . . ?
C2 C3 H3 119.5 . . ?
C5 C4 C3 118.6(6) . . ?
C5 C4 H4 120.7 . . ?
C3 C4 H4 120.7 . . ?
N1 C5 C4 122.8(7) . . ?
N1 C5 H5 118.6 . . ?
C4 C5 H5 118.6 . . ?
O2 C6 O1 120.0(5) . . ?
O2 C6 C2 121.1(5) . . ?
O1 C6 C2 118.9(5) . . ?
O2 C6 Nd1 63.8(3) . . ?
O1 C6 Nd1 58.2(3) . . ?
C2 C6 Nd1 162.8(4) . . ?
N3 C7 C11 125.7(6) . . ?
N3 C7 H7 117.1 . . ?
C11 C7 H7 117.1 . . ?
N3 C8 C9 122.3(6) . . ?
N3 C8 S2 117.8(5) . . ?
C9 C8 S2 119.8(4) . . ?
C10 C9 C8 118.3(5) . . ?
C10 C9 C12 118.1(6) . . ?
C8 C9 C12 123.5(6) . . ?
C9 C10 C11 120.1(6) . . ?
C9 C10 H10 119.9 . . ?
C11 C10 H10 119.9 . . ?
C7 C11 C10 116.3(6) . . ?
C7 C11 H11 121.8 . . ?
C10 C11 H11 121.8 . . ?
O3 C12 O4 121.8(5) . . ?
O3 C12 C9 119.5(5) . . ?
O4 C12 C9 118.7(5) . . ?
O3 C12 Nd1 62.9(3) . . ?
O4 C12 Nd1 59.3(3) . . ?
C9 C12 Nd1 173.3(4) . . ?
N2 C13 C14 122.7(5) . . ?
N2 C13 S3 116.4(5) . . ?
C14 C13 S3 120.9(4) . . ?
C15 C14 C13 117.6(6) . . ?
C15 C14 C18 119.1(6) . . ?
C13 C14 C18 123.3(5) . . ?
C16 C15 C14 120.7(7) . . ?
C16 C15 H15 119.6 . . ?
C14 C15 H15 119.6 . . ?
C15 C16 C17 117.4(6) . . ?
C15 C16 H16 121.3 . . ?
C17 C16 H16 121.3 . . ?
N2 C17 C16 124.8(6) . . ?
N2 C17 H17 117.6 . . ?
C16 C17 H17 117.6 . . ?
O8 C18 O7 122.1(6) . . ?
O8 C18 C14 117.4(5) . . ?
O7 C18 C14 120.5(6) . . ?
O8 C18 Nd1 60.4(3) . 1_545 ?
O7 C18 Nd1 63.0(3) . 1_545 ?
C14 C18 Nd1 165.9(4) . 1_545 ?
S1A C19 S1B 39.0(2) . . ?
S4 C20 H20A 109.5 . . ?
S4 C20 H20B 109.5 . . ?
H20A C20 H20B 109.5 . . ?
S4 C20 H20C 109.5 . . ?
H20A C20 H20C 109.5 . . ?
H20B C20 H20C 109.5 . . ?
S4 C21 H21A 109.5 . . ?
S4 C21 H21B 109.5 . . ?
H21A C21 H21B 109.5 . . ?
S4 C21 H21C 109.5 . . ?
H21A C21 H21C 109.5 . . ?
H21B C21 H21C 109.5 . . ?
C22B C22A S1B 97(6) . . ?
C22B C22A S1A 59(5) . . ?
S1B C22A S1A 42.0(10) . . ?
C22A C22B S1A 98(5) . . ?
C22A C22B S1B 60(5) . . ?
S1A C22B S1B 41.9(8) . . ?
S5 C23 H23A 109.5 . . ?
S5 C23 H23B 109.5 . . ?
H23A C23 H23B 109.5 . . ?
S5 C23 H23C 109.5 . . ?
H23A C23 H23C 109.5 . . ?
H23B C23 H23C 109.5 . . ?
S5 C24 H24A 109.5 . . ?
S5 C24 H24B 109.5 . . ?
H24A C24 H24B 109.5 . . ?
S5 C24 H24C 109.5 . . ?
H24A C24 H24C 109.5 . . ?
H24B C24 H24C 109.5 . . ?

loop_
_geom_bond_atom_site_label_1
_geom_bond_atom_site_label_2
_geom_bond_distance
_geom_bond_site_symmetry_2
_geom_bond_publ_flag
Nd1 O9 2.401(4) . ?
Nd1 O5 2.427(4) . ?
Nd1 O6 2.466(5) . ?
Nd1 O1 2.484(4) . ?
Nd1 O4 2.495(4) . ?
Nd1 O8 2.518(5) 1_565 ?
Nd1 O3 2.574(4) . ?
Nd1 O7 2.574(5) 1_565 ?
Nd1 O2 2.607(4) . ?
Nd1 C18 2.888(6) 1_565 ?
Nd1 C12 2.890(5) . ?
Nd1 C6 2.907(6) . ?
S1A S1B 1.188(6) . ?
S1A C22B 1.50(4) . ?
S1A O6 1.555(6) . ?
S1A C22A 1.74(4) . ?
S1A C19 1.761(8) . ?
S1B O6 1.474(6) . ?
S1B C22A 1.53(4) . ?
S1B C22B 1.75(3) . ?
S1B C19 1.794(10) . ?
S2 C8 1.785(6) . ?
S2 S3 2.036(2) . ?
S3 C13 1.793(6) . ?
S4 O9 1.497(5) . ?
S4 C20 1.777(8) . ?
S4 C21 1.781(9) . ?
S5 O5 1.499(4) . ?
S5 C23 1.761(9) . ?
S5 C24 1.764(9) . ?
S6 C1 1.766(6) . ?
S6 S6 2.106(3) 2 ?
O1 C6 1.265(7) . ?
O2 C6 1.251(7) . ?
O3 C12 1.250(7) . ?
O4 C12 1.259(7) . ?
O7 C18 1.262(7) . ?
O7 Nd1 2.574(5) 1_545 ?
O8 C18 1.243(8) . ?
O8 Nd1 2.518(5) 1_545 ?
N1 C1 1.331(8) . ?
N1 C5 1.340(8) . ?
N2 C17 1.343(8) . ?
N2 C13 1.345(7) . ?
N3 C7 1.320(9) . ?
N3 C8 1.333(7) . ?
C1 C2 1.401(9) . ?
C2 C3 1.384(8) . ?
C2 C6 1.486(8) . ?
C3 C4 1.368(10) . ?
C3 H3 0.9300 . ?
C4 C5 1.355(11) . ?
C4 H4 0.9300 . ?
C5 H5 0.9300 . ?
C7 C11 1.382(10) . ?
C7 H7 0.9300 . ?
C8 C9 1.405(9) . ?
C9 C10 1.375(9) . ?
C9 C12 1.495(8) . ?
C10 C11 1.383(8) . ?
C10 H10 0.9300 . ?
C11 H11 0.9300 . ?
C13 C14 1.400(9) . ?
C14 C15 1.387(8) . ?
C14 C18 1.490(8) . ?
C15 C16 1.364(9) . ?
C15 H15 0.9300 . ?
C16 C17 1.375(11) . ?
C16 H16 0.9300 . ?
C17 H17 0.9300 . ?
C18 Nd1 2.888(6) 1_545 ?
C20 H20A 0.9600 . ?
C20 H20B 0.9600 . ?
C20 H20C 0.9600 . ?
C21 H21A 0.9600 . ?
C21 H21B 0.9600 . ?
C21 H21C 0.9600 . ?
C22A C22B 0.68(6) . ?
C23 H23A 0.9600 . ?
C23 H23B 0.9600 . ?
C23 H23C 0.9600 . ?
C24 H24A 0.9600 . ?
C24 H24B 0.9600 . ?
C24 H24C 0.9600 . ?
